data_7205948
loop_
_publ_author_name
'Kim, Hyunuk'
'Sun, Yinyong'
'Kim, Yonghwi'
'Kajiwara, Takashi'
'Yamashita, Masahiro'
'Kim, Kimoon'

_publ_section_title
;
 Metal--organic frameworks with rare topologies: lonsdaleite-type metal
 formates and their magnetic properties
;
_journal_issue 7
_journal_name_full CrystEngComm
_journal_page_first 2197
_journal_paper_doi 10.1039/c1ce05031a
_journal_volume 13
_journal_year 2011
_chemical_formula_sum 'C12 H12 Mg6 O24'
_chemical_formula_weight 686.08
_chemical_name_common 'magnesium(ii) formate DEF solvate'
_chemical_name_systematic
;
?
;
_space_group_IT_number 60
_symmetry_cell_setting orthorhombic
_symmetry_space_group_name_Hall '-P 2n 2ab'
_symmetry_space_group_name_H-M 'P b c n'
_atom_sites_solution_hydrogens geom
_atom_sites_solution_primary direct
_atom_sites_solution_secondary difmap
_audit_creation_method SHELXL-97
_cell_angle_alpha 90.00
_cell_angle_beta 90.00
_cell_angle_gamma 90.00
_cell_formula_units_Z 4
_cell_length_a 9.8715(9)
_cell_length_b 18.2678(15)
_cell_length_c 18.1613(16)
_cell_measurement_reflns_used 3421
_cell_measurement_temperature 213(2)
_cell_measurement_theta_max 27.003
_cell_measurement_theta_min 2.345
_cell_volume 3275.0(5)
_computing_cell_refinement SMART
_computing_data_collection SMART
_computing_data_reduction SAINT
_computing_molecular_graphics 'Diamond 3.1'
_computing_publication_material 'Diamond 3.1'
_computing_structure_refinement 'SHELXL-97 (Sheldrick, 1997)'
_computing_structure_solution 'SHELXS-97 (Sheldrick, 1990)'
_diffrn_ambient_temperature 213(2)
_diffrn_measured_fraction_theta_full 1.000
_diffrn_measured_fraction_theta_max 1.000
_diffrn_measurement_device_type 'SMART CCD'
_diffrn_measurement_method omega-scan
_diffrn_radiation_monochromator graphite
_diffrn_radiation_source 'fine-focus sealed tube'
_diffrn_radiation_type MoK\a
_diffrn_radiation_wavelength 0.71073
_diffrn_reflns_av_R_equivalents 0.1385
_diffrn_reflns_av_sigmaI/netI 0.0750
_diffrn_reflns_limit_h_max 11
_diffrn_reflns_limit_h_min -11
_diffrn_reflns_limit_k_max 17
_diffrn_reflns_limit_k_min -21
_diffrn_reflns_limit_l_max 21
_diffrn_reflns_limit_l_min -18
_diffrn_reflns_number 15380
_diffrn_reflns_theta_full 25.00
_diffrn_reflns_theta_max 25.00
_diffrn_reflns_theta_min 2.23
_exptl_absorpt_coefficient_mu 0.234
_exptl_absorpt_correction_T_max 0.9438
_exptl_absorpt_correction_T_min 0.9331
_exptl_absorpt_correction_type multi-scan
_exptl_absorpt_process_details SADABS
_exptl_crystal_colour colorless
_exptl_crystal_density_diffrn 1.391
_exptl_crystal_density_method 'not measured'
_exptl_crystal_description hexagonal
_exptl_crystal_F_000 1392
_exptl_crystal_size_max 0.30
_exptl_crystal_size_mid 0.25
_exptl_crystal_size_min 0.25
_refine_diff_density_max 0.432
_refine_diff_density_min -0.340
_refine_diff_density_rms 0.074
_refine_ls_extinction_method none
_refine_ls_goodness_of_fit_ref 0.966
_refine_ls_hydrogen_treatment refall
_refine_ls_matrix_type full
_refine_ls_number_parameters 216
_refine_ls_number_reflns 2890
_refine_ls_number_restraints 0
_refine_ls_restrained_S_all 0.966
_refine_ls_R_factor_all 0.0708
_refine_ls_R_factor_gt 0.0471
_refine_ls_shift/su_max 0.000
_refine_ls_shift/su_mean 0.000
_refine_ls_structure_factor_coef Fsqd
_refine_ls_weighting_details 'calc w=1/[\s^2^(Fo^2^)+(0.0574P)^2^+0.0000P] where P=(Fo^2^+2Fc^2^)/3'
_refine_ls_weighting_scheme calc
_refine_ls_wR_factor_gt 0.1081
_refine_ls_wR_factor_ref 0.1160
_reflns_number_gt 2092
_reflns_number_total 2890
_reflns_threshold_expression >2sigma(I)
_cod_data_source_file c1ce05031a.txt
_cod_data_source_block pbcn2
_cod_depositor_comments
;
The following automatic conversions were performed:
'_symmetry_cell_setting' value 'Orthorhombic' changed to 'orthorhombic'
according to '/home/saulius/struct/CIF-dictionaries/cif_core.dic'
dictionary named 'cif_core.dic' version 2.4.1 from 2010-06-29.

Automatic conversion script
Id: cif_fix_enum 1555 2011-01-17 13:19:09Z saulius 
;
_cod_original_sg_symbol_H-M Pbcn
_cod_database_code 7205948

loop_
_symmetry_equiv_pos_as_xyz
'x, y, z'
'-x+1/2, -y+1/2, z+1/2'
'-x, y, -z+1/2'
'x+1/2, -y+1/2, -z'
'-x, -y, -z'
'x-1/2, y-1/2, -z-1/2'
'x, -y, z-1/2'
'-x-1/2, y-1/2, z'

loop_
_atom_site_label
_atom_site_type_symbol
_atom_site_fract_x
_atom_site_fract_y
_atom_site_fract_z
_atom_site_U_iso_or_equiv
_atom_site_adp_type
_atom_site_occupancy
_atom_site_symmetry_multiplicity
_atom_site_calc_flag
_atom_site_refinement_flags
_atom_site_disorder_assembly
_atom_site_disorder_group
Mg1 Mg -0.07905(10) 0.31992(5) -0.06053(5) 0.0155(3) Uani 1 1 d . . .
Mg2 Mg -0.38870(9) 0.28313(5) -0.03545(5) 0.0173(3) Uani 1 1 d . . .
Mg3 Mg 0.0000 0.31223(8) -0.2500 0.0185(3) Uani 1 2 d S . .
Mg4 Mg 0.0000 0.5000 0.0000 0.0187(3) Uani 1 2 d S . .
O1 O -0.15281(19) 0.31303(11) -0.16782(10) 0.0186(5) Uani 1 1 d . . .
O2 O -0.3735(2) 0.29469(12) -0.14608(11) 0.0245(5) Uani 1 1 d . . .
O3 O -0.25585(19) 0.37100(11) -0.02240(11) 0.0190(5) Uani 1 1 d . . .
O4 O -0.2063(2) 0.48969(11) -0.00802(12) 0.0273(5) Uani 1 1 d . . .
O5 O -0.20014(19) 0.23023(11) -0.03133(11) 0.0175(5) Uani 1 1 d . . .
O6 O -0.5575(2) 0.34611(11) -0.02608(12) 0.0231(5) Uani 1 1 d . . .
O7 O 0.0030(2) 0.42815(12) 0.08680(11) 0.0270(5) Uani 1 1 d . . .
O8 O 0.0054(2) 0.31346(10) 0.04506(11) 0.0181(5) Uani 1 1 d . . .
O9 O 0.08166(19) 0.24740(11) -0.07548(10) 0.0173(5) Uani 1 1 d . . .
O10 O 0.1074(2) 0.23245(12) -0.19687(11) 0.0284(6) Uani 1 1 d . . .
O11 O 0.0261(2) 0.41571(11) -0.07917(10) 0.0192(5) Uani 1 1 d . . .
O12 O 0.1037(2) 0.38970(12) -0.19186(11) 0.0259(5) Uani 1 1 d . . .
C1 C -0.2763(3) 0.30614(18) -0.18731(18) 0.0245(8) Uani 1 1 d . . .
C2 C -0.2865(3) 0.43809(17) -0.01253(17) 0.0225(7) Uani 1 1 d . . .
C3 C -0.1691(3) 0.17038(18) -0.00021(18) 0.0221(7) Uani 1 1 d . . .
C4 C 0.0169(3) 0.36161(19) 0.09512(17) 0.0241(8) Uani 1 1 d . . .
C5 C 0.1338(3) 0.21842(19) -0.13216(18) 0.0269(8) Uani 1 1 d . . .
C6 C 0.0999(3) 0.42702(19) -0.13569(17) 0.0240(7) Uani 1 1 d . . .
H1 H -0.287(3) 0.3126(15) -0.2380(18) 0.022(9) Uiso 1 1 d . . .
H2 H -0.384(4) 0.4496(17) -0.0063(18) 0.032(9) Uiso 1 1 d . . .
H3 H -0.233(3) 0.1352(17) 0.0049(15) 0.017(8) Uiso 1 1 d . . .
H4 H 0.036(2) 0.3463(14) 0.1444(15) 0.004(6) Uiso 1 1 d . . .
H5 H 0.208(4) 0.1779(18) -0.1201(18) 0.037(10) Uiso 1 1 d . . .
H6 H 0.158(3) 0.471(2) -0.1317(18) 0.034(9) Uiso 1 1 d . . .

loop_
_atom_site_aniso_label
_atom_site_aniso_U_11
_atom_site_aniso_U_22
_atom_site_aniso_U_33
_atom_site_aniso_U_23
_atom_site_aniso_U_13
_atom_site_aniso_U_12
Mg1 0.0124(5) 0.0194(6) 0.0148(5) 0.0004(4) 0.0001(4) 0.0002(4)
Mg2 0.0118(5) 0.0219(6) 0.0181(5) 0.0017(4) 0.0016(4) -0.0016(4)
Mg3 0.0173(8) 0.0244(9) 0.0139(7) 0.000 0.0025(6) 0.000
Mg4 0.0170(7) 0.0199(8) 0.0193(7) -0.0012(6) 0.0017(6) -0.0015(6)
O1 0.0132(11) 0.0290(13) 0.0136(10) 0.0008(9) 0.0001(8) -0.0016(9)
O2 0.0156(11) 0.0388(14) 0.0192(11) 0.0021(10) 0.0018(9) -0.0045(10)
O3 0.0155(11) 0.0197(12) 0.0218(11) -0.0014(9) 0.0023(9) 0.0004(9)
O4 0.0211(12) 0.0205(12) 0.0404(14) -0.0063(10) 0.0009(10) -0.0023(10)
O5 0.0129(11) 0.0183(11) 0.0213(11) 0.0029(9) 0.0024(9) 0.0015(8)
O6 0.0139(11) 0.0236(12) 0.0317(12) 0.0044(10) 0.0046(9) -0.0001(9)
O7 0.0411(15) 0.0170(13) 0.0230(12) -0.0034(10) 0.0009(10) -0.0004(10)
O8 0.0168(11) 0.0232(12) 0.0142(10) 0.0000(9) -0.0012(8) 0.0011(9)
O9 0.0147(11) 0.0211(12) 0.0161(10) -0.0010(9) 0.0022(9) 0.0041(9)
O10 0.0349(14) 0.0335(14) 0.0168(12) 0.0007(10) 0.0031(10) 0.0111(10)
O11 0.0189(11) 0.0199(12) 0.0189(11) -0.0009(9) 0.0042(9) -0.0044(9)
O12 0.0236(13) 0.0343(14) 0.0197(12) -0.0067(11) 0.0054(9) -0.0051(10)
C1 0.0276(19) 0.032(2) 0.0135(17) 0.0024(15) -0.0005(14) -0.0019(15)
C2 0.0163(17) 0.026(2) 0.0252(18) -0.0027(15) 0.0010(13) 0.0063(15)
C3 0.0152(17) 0.0235(18) 0.0277(17) 0.0004(15) 0.0016(14) -0.0059(15)
C4 0.0276(18) 0.034(2) 0.0103(16) 0.0022(15) 0.0008(14) -0.0019(16)
C5 0.028(2) 0.028(2) 0.0246(19) 0.0018(16) 0.0043(15) 0.0084(15)
C6 0.0260(19) 0.0246(19) 0.0215(17) 0.0006(16) 0.0061(14) -0.0037(15)

loop_
_atom_type_symbol
_atom_type_description
_atom_type_scat_dispersion_real
_atom_type_scat_dispersion_imag
_atom_type_scat_source
C C 0.0033 0.0016 'International Tables Vol C Tables 4.2.6.8 and 6.1.1.4'
H H 0.0000 0.0000 'International Tables Vol C Tables 4.2.6.8 and 6.1.1.4'
O O 0.0106 0.0060 'International Tables Vol C Tables 4.2.6.8 and 6.1.1.4'
N N 0.0061 0.0033 'International Tables Vol C Tables 4.2.6.8 and 6.1.1.4'
Mg Mg 0.0486 0.0363 'International Tables Vol C Tables 4.2.6.8 and 6.1.1.4'

loop_
_geom_angle_atom_site_label_1
_geom_angle_atom_site_label_2
_geom_angle_atom_site_label_3
_geom_angle
_geom_angle_site_symmetry_1
_geom_angle_site_symmetry_3
_geom_angle_publ_flag
O11 Mg1 O1 94.23(8) . . ?
O11 Mg1 O9 97.74(9) . . ?
O1 Mg1 O9 96.07(8) . . ?
O11 Mg1 O8 89.87(9) . . ?
O1 Mg1 O8 172.67(9) . . ?
O9 Mg1 O8 77.33(8) . . ?
O11 Mg1 O5 172.56(9) . . ?
O1 Mg1 O5 89.43(8) . . ?
O9 Mg1 O5 88.29(8) . . ?
O8 Mg1 O5 87.20(8) . . ?
O11 Mg1 O3 95.49(8) . . ?
O1 Mg1 O3 92.57(8) . . ?
O9 Mg1 O3 163.60(9) . . ?
O8 Mg1 O3 93.09(9) . . ?
O5 Mg1 O3 77.86(8) . . ?
O11 Mg1 Mg2 133.66(7) . . ?
O1 Mg1 Mg2 77.54(6) . . ?
O9 Mg1 Mg2 128.26(7) . . ?
O8 Mg1 Mg2 103.93(7) . . ?
O5 Mg1 Mg2 41.09(6) . . ?
O3 Mg1 Mg2 40.76(6) . . ?
O11 Mg1 Mg2 107.14(7) . 4 ?
O1 Mg1 Mg2 133.10(7) . 4 ?
O9 Mg1 Mg2 41.02(6) . 4 ?
O8 Mg1 Mg2 39.61(6) . 4 ?
O5 Mg1 Mg2 74.67(6) . 4 ?
O3 Mg1 Mg2 125.04(7) . 4 ?
Mg2 Mg1 Mg2 111.49(3) . 4 ?
O11 Mg1 Mg3 76.27(6) . . ?
O1 Mg1 Mg3 33.25(5) . . ?
O9 Mg1 Mg3 71.32(6) . . ?
O8 Mg1 Mg3 143.33(7) . . ?
O5 Mg1 Mg3 109.97(7) . . ?
O3 Mg1 Mg3 121.57(7) . . ?
Mg2 Mg1 Mg3 110.21(3) . . ?
Mg2 Mg1 Mg3 112.34(3) 4 . ?
O11 Mg1 Mg4 32.36(6) . . ?
O1 Mg1 Mg4 114.94(7) . . ?
O9 Mg1 Mg4 117.47(6) . . ?
O8 Mg1 Mg4 71.43(6) . . ?
O5 Mg1 Mg4 140.36(6) . . ?
O3 Mg1 Mg4 70.66(6) . . ?
Mg2 Mg1 Mg4 111.36(3) . . ?
Mg2 Mg1 Mg4 104.39(3) 4 . ?
Mg3 Mg1 Mg4 106.83(3) . . ?
O2 Mg2 O6 94.87(9) . . ?
O2 Mg2 O8 92.46(9) . 4_455 ?
O6 Mg2 O8 94.36(9) . 4_455 ?
O2 Mg2 O3 89.18(9) . . ?
O6 Mg2 O3 94.03(9) . . ?
O8 Mg2 O3 171.29(9) 4_455 . ?
O2 Mg2 O5 91.00(9) . . ?
O6 Mg2 O5 170.07(10) . . ?
O8 Mg2 O5 93.38(9) 4_455 . ?
O3 Mg2 O5 78.03(8) . . ?
O2 Mg2 O9 169.88(10) . 4_455 ?
O6 Mg2 O9 87.48(9) . 4_455 ?
O8 Mg2 O9 77.53(8) 4_455 4_455 ?
O3 Mg2 O9 100.49(8) . 4_455 ?
O5 Mg2 O9 88.13(8) . 4_455 ?
O2 Mg2 Mg1 76.30(6) . . ?
O6 Mg2 Mg1 133.17(7) . . ?
O8 Mg2 Mg1 131.37(7) 4_455 . ?
O3 Mg2 Mg1 41.00(6) . . ?
O5 Mg2 Mg1 41.04(6) . . ?
O9 Mg2 Mg1 109.12(6) 4_455 . ?
O2 Mg2 Mg1 130.48(7) . 4_455 ?
O6 Mg2 Mg1 78.74(6) . 4_455 ?
O8 Mg2 Mg1 40.44(6) 4_455 4_455 ?
O3 Mg2 Mg1 139.87(7) . 4_455 ?
O5 Mg2 Mg1 103.42(7) . 4_455 ?
O9 Mg2 Mg1 40.41(6) 4_455 4_455 ?
Mg1 Mg2 Mg1 140.88(4) . 4_455 ?
O12 Mg3 O12 92.21(13) . 3_554 ?
O12 Mg3 O10 177.01(8) . 3_554 ?
O12 Mg3 O10 89.43(9) 3_554 3_554 ?
O12 Mg3 O10 89.43(9) . . ?
O12 Mg3 O10 177.01(8) 3_554 . ?
O10 Mg3 O10 89.05(13) 3_554 . ?
O12 Mg3 O1 89.31(8) . . ?
O12 Mg3 O1 90.15(8) 3_554 . ?
O10 Mg3 O1 88.18(8) 3_554 . ?
O10 Mg3 O1 92.38(8) . . ?
O12 Mg3 O1 90.15(8) . 3_554 ?
O12 Mg3 O1 89.31(8) 3_554 3_554 ?
O10 Mg3 O1 92.38(8) 3_554 3_554 ?
O10 Mg3 O1 88.18(8) . 3_554 ?
O1 Mg3 O1 179.22(13) . 3_554 ?
O12 Mg3 Mg1 65.11(6) . . ?
O12 Mg3 Mg1 111.45(6) 3_554 . ?
O10 Mg3 Mg1 111.94(6) 3_554 . ?
O10 Mg3 Mg1 71.52(6) . . ?
O1 Mg3 Mg1 32.57(5) . . ?
O1 Mg3 Mg1 147.37(5) 3_554 . ?
O12 Mg3 Mg1 111.45(6) . 3_554 ?
O12 Mg3 Mg1 65.11(6) 3_554 3_554 ?
O10 Mg3 Mg1 71.52(6) 3_554 3_554 ?
O10 Mg3 Mg1 111.94(6) . 3_554 ?
O1 Mg3 Mg1 147.37(5) . 3_554 ?
O1 Mg3 Mg1 32.57(5) 3_554 3_554 ?
Mg1 Mg3 Mg1 175.45(5) . 3_554 ?
O4 Mg4 O4 180.00(13) . 5_565 ?
O4 Mg4 O7 90.58(9) . . ?
O4 Mg4 O7 89.42(9) 5_565 . ?
O4 Mg4 O7 89.42(9) . 5_565 ?
O4 Mg4 O7 90.58(9) 5_565 5_565 ?
O7 Mg4 O7 180.00(12) . 5_565 ?
O4 Mg4 O11 90.34(8) . . ?
O4 Mg4 O11 89.66(8) 5_565 . ?
O7 Mg4 O11 93.13(8) . . ?
O7 Mg4 O11 86.87(8) 5_565 . ?
O4 Mg4 O11 89.66(8) . 5_565 ?
O4 Mg4 O11 90.34(8) 5_565 5_565 ?
O7 Mg4 O11 86.87(8) . 5_565 ?
O7 Mg4 O11 93.13(8) 5_565 5_565 ?
O11 Mg4 O11 180.00(11) . 5_565 ?
O4 Mg4 Mg1 71.04(6) . . ?
O4 Mg4 Mg1 108.96(6) 5_565 . ?
O7 Mg4 Mg1 69.44(6) . . ?
O7 Mg4 Mg1 110.56(6) 5_565 . ?
O11 Mg4 Mg1 31.34(5) . . ?
O11 Mg4 Mg1 148.66(5) 5_565 . ?
O4 Mg4 Mg1 108.96(6) . 5_565 ?
O4 Mg4 Mg1 71.04(6) 5_565 5_565 ?
O7 Mg4 Mg1 110.56(6) . 5_565 ?
O7 Mg4 Mg1 69.44(6) 5_565 5_565 ?
O11 Mg4 Mg1 148.66(5) . 5_565 ?
O11 Mg4 Mg1 31.34(5) 5_565 5_565 ?
Mg1 Mg4 Mg1 180.00(3) . 5_565 ?
C1 O1 Mg1 126.83(19) . . ?
C1 O1 Mg3 118.90(19) . . ?
Mg1 O1 Mg3 114.18(9) . . ?
C1 O2 Mg2 132.6(2) . . ?
C2 O3 Mg2 127.33(19) . . ?
C2 O3 Mg1 132.19(19) . . ?
Mg2 O3 Mg1 98.24(9) . . ?
C2 O4 Mg4 135.4(2) . . ?
C3 O5 Mg1 130.45(19) . . ?
C3 O5 Mg2 128.83(19) . . ?
Mg1 O5 Mg2 97.87(9) . . ?
C3 O6 Mg2 128.6(2) 4_455 . ?
C4 O7 Mg4 136.6(2) . . ?
C4 O8 Mg2 127.5(2) . 4 ?
C4 O8 Mg1 130.7(2) . . ?
Mg2 O8 Mg1 99.95(9) 4 . ?
C5 O9 Mg1 132.9(2) . . ?
C5 O9 Mg2 127.5(2) . 4 ?
Mg1 O9 Mg2 98.57(9) . 4 ?
C5 O10 Mg3 135.1(2) . . ?
C6 O11 Mg1 123.8(2) . . ?
C6 O11 Mg4 119.8(2) . . ?
Mg1 O11 Mg4 116.30(9) . . ?
C6 O12 Mg3 143.1(2) . . ?
O2 C1 O1 126.2(3) . . ?
O4 C2 O3 126.3(3) . . ?
O6 C3 O5 126.6(3) 4 . ?
O7 C4 O8 125.8(3) . . ?
O10 C5 O9 127.1(3) . . ?
O12 C6 O11 126.6(3) . . ?

loop_
_geom_bond_atom_site_label_1
_geom_bond_atom_site_label_2
_geom_bond_distance
_geom_bond_site_symmetry_2
_geom_bond_publ_flag
Mg1 O11 2.063(2) . ?
Mg1 O1 2.084(2) . ?
Mg1 O9 2.085(2) . ?
Mg1 O8 2.094(2) . ?
Mg1 O5 2.096(2) . ?
Mg1 O3 2.097(2) . ?
Mg1 Mg2 3.1628(14) . ?
Mg1 Mg2 3.1800(13) 4 ?
Mg1 Mg3 3.5311(10) . ?
Mg1 Mg4 3.5553(10) . ?
Mg2 O2 2.026(2) . ?
Mg2 O6 2.032(2) . ?
Mg2 O8 2.058(2) 4_455 ?
Mg2 O3 2.086(2) . ?
Mg2 O5 2.099(2) . ?
Mg2 O9 2.111(2) 4_455 ?
Mg2 Mg1 3.1800(13) 4_455 ?
Mg3 O12 2.041(2) . ?
Mg3 O12 2.041(2) 3_554 ?
Mg3 O10 2.044(2) 3_554 ?
Mg3 O10 2.044(2) . ?
Mg3 O1 2.1221(19) . ?
Mg3 O1 2.1221(19) 3_554 ?
Mg3 Mg1 3.5311(10) 3_554 ?
Mg4 O4 2.050(2) . ?
Mg4 O4 2.050(2) 5_565 ?
Mg4 O7 2.052(2) . ?
Mg4 O7 2.052(2) 5_565 ?
Mg4 O11 2.122(2) . ?
Mg4 O11 2.122(2) 5_565 ?
Mg4 Mg1 3.5553(10) 5_565 ?
O1 C1 1.275(4) . ?
O2 C1 1.235(4) . ?
O3 C2 1.275(4) . ?
O4 C2 1.233(4) . ?
O5 C3 1.268(4) . ?
O6 C3 1.238(4) 4_455 ?
O7 C4 1.232(4) . ?
O8 C4 1.270(4) . ?
O8 Mg2 2.058(2) 4 ?
O9 C5 1.267(4) . ?
O9 Mg2 2.111(2) 4 ?
O10 C5 1.231(4) . ?
O11 C6 1.275(4) . ?
O12 C6 1.228(4) . ?
C3 O6 1.238(4) 4 ?
